data_7224522
loop_
_publ_author_name
'Fu, Xue'
'Li, Jianhui'
'Wang, Lianyan'
'Wu, Bing'
'Xu, Xu'
'Deng, Zongwu'
'Zhang, Hailu'

_publ_section_title
;
 Pharmaceutical Crystalline Complexes of Sulfamethazine with Saccharin:
 Same Interaction Site but Different Ionization States
;
_journal_name_full 'RSC Adv.'
_journal_paper_doi 10.1039/C5RA27759K
_journal_year 2016
_chemical_formula_moiety 'C12 H14 N4 O2 S, C7 H5 N O3 S'
_chemical_formula_sum 'C19 H19 N5 O5 S2'
_chemical_formula_weight 461.51
_chemical_name_systematic
;
 ? 
;
_space_group_crystal_system monoclinic
_space_group_IT_number 14
_space_group_name_Hall '-P 2yn'
_space_group_name_H-M_alt 'P 1 21/n 1'
_symmetry_space_group_name_Hall '-P 2yn'
_symmetry_space_group_name_H-M 'P 1 21/n 1'
_atom_sites_solution_hydrogens geom
_atom_sites_solution_primary direct
_atom_sites_solution_secondary difmap
_audit_creation_date 2016-03-01
_audit_creation_method
;
Olex2 1.2
(compiled 2015.09.30 svn.r3233 for OlexSys, GUI svn.r5103)
;
_audit_update_record
;
2016-03-02 deposited with the CCDC.
2016-03-04 downloaded from the CCDC.
;
_cell_angle_alpha 90.00
_cell_angle_beta 104.488(4)
_cell_angle_gamma 90.00
_cell_formula_units_Z 4
_cell_length_a 8.0729(3)
_cell_length_b 17.6015(7)
_cell_length_c 14.4311(6)
_cell_measurement_reflns_used 2642
_cell_measurement_temperature 220.00(10)
_cell_measurement_theta_max 73.3000
_cell_measurement_theta_min 4.0400
_cell_volume 1985.38(14)
_computing_cell_refinement
;
CrysAlisPro, Agilent Technologies,
Version 1.171.36.32 (release 02-08-2013 CrysAlis171 .NET)
(compiled Aug  2 2013,16:46:58)
;
_computing_data_collection
;
CrysAlisPro, Agilent Technologies,
Version 1.171.36.32 (release 02-08-2013 CrysAlis171 .NET)
(compiled Aug  2 2013,16:46:58)
;
_computing_data_reduction
;
CrysAlisPro, Agilent Technologies,
Version 1.171.36.32 (release 02-08-2013 CrysAlis171 .NET)
(compiled Aug  2 2013,16:46:58)
;
_computing_molecular_graphics 'Olex2 (Dolomanov et al., 2009)'
_computing_publication_material 'Olex2 (Dolomanov et al., 2009)'
_computing_structure_refinement 'XL (Sheldrick, 2008)'
_computing_structure_solution 'SHELXS-97 (Sheldrick, 1990)'
_diffrn_ambient_temperature 220.00(10)
_diffrn_detector_area_resol_mean 10.4471
_diffrn_measured_fraction_theta_full 1.000
_diffrn_measured_fraction_theta_max 1.000
_diffrn_measurement_details
;
  1 omega  -41.00   36.00   1.0000    8.0000
omega____ theta____ kappa____ phi______ frames
    -      -40.2343   37.0000  -90.0000 77

  2 omega  -96.00  -40.00   1.0000    8.0000
omega____ theta____ kappa____ phi______ frames
    -      -40.2343  125.0000  150.0000 56

  3 omega  -15.00   36.00   1.0000    8.0000
omega____ theta____ kappa____ phi______ frames
    -      -40.2343   37.0000 -150.0000 51

  4 omega   18.00   57.00   1.0000    8.0000
omega____ theta____ kappa____ phi______ frames
    -       40.2343 -125.0000  120.0000 39

  5 omega   41.00   67.00   1.0000    8.0000
omega____ theta____ kappa____ phi______ frames
    -       40.2343 -125.0000   30.0000 26

  6 omega   86.00  158.00   1.0000   25.0000
omega____ theta____ kappa____ phi______ frames
    -      105.9522   77.0000 -180.0000 72

  7 omega   29.00   89.00   1.0000   25.0000
omega____ theta____ kappa____ phi______ frames
    -      105.9522  -30.0000 -150.0000 60

  8 omega   29.00   96.00   1.0000   25.0000
omega____ theta____ kappa____ phi______ frames
    -      105.9522  -77.0000   60.0000 67

  9 omega   37.00   70.00   1.0000   25.0000
omega____ theta____ kappa____ phi______ frames
    -      105.9522  -30.0000  -90.0000 33

 10 omega  113.00  139.00   1.0000   25.0000
omega____ theta____ kappa____ phi______ frames
    -      105.9522  -77.0000   60.0000 26

 11 omega   39.00   91.00   1.0000   25.0000
omega____ theta____ kappa____ phi______ frames
    -      105.9522  -45.0000   60.0000 52

 12 omega   72.00  173.00   1.0000   25.0000
omega____ theta____ kappa____ phi______ frames
    -      105.9522   15.0000  120.0000 101
;
_diffrn_measurement_device_type 'Xcalibur, Atlas, Gemini'
_diffrn_measurement_method '\w scans'
_diffrn_orient_matrix_UB_11 -0.1863259000
_diffrn_orient_matrix_UB_12 -0.0121360000
_diffrn_orient_matrix_UB_13 0.0053141000
_diffrn_orient_matrix_UB_21 -0.0544507000
_diffrn_orient_matrix_UB_22 0.0716370000
_diffrn_orient_matrix_UB_23 -0.0613866000
_diffrn_orient_matrix_UB_31 -0.0338014000
_diffrn_orient_matrix_UB_32 -0.0488013000
_diffrn_orient_matrix_UB_33 -0.0914854000
_diffrn_radiation_monochromator graphite
_diffrn_radiation_type CuK\a
_diffrn_radiation_wavelength 1.54184
_diffrn_reflns_av_R_equivalents 0.0410
_diffrn_reflns_av_unetI/netI 0.0563
_diffrn_reflns_limit_h_max 8
_diffrn_reflns_limit_h_min -9
_diffrn_reflns_limit_k_max 15
_diffrn_reflns_limit_k_min -21
_diffrn_reflns_limit_l_max 14
_diffrn_reflns_limit_l_min -17
_diffrn_reflns_number 7165
_diffrn_reflns_theta_full 67.08
_diffrn_reflns_theta_max 67.08
_diffrn_reflns_theta_min 4.04
_diffrn_source 'Enhance (Cu) X-ray Source'
_exptl_absorpt_coefficient_mu 2.830
_exptl_absorpt_correction_T_max 1.00000
_exptl_absorpt_correction_T_min 0.53911
_exptl_absorpt_correction_type multi-scan
_exptl_absorpt_process_details
;
CrysAlisPro, Agilent Technologies,
Version 1.171.36.32 (release 02-08-2013 CrysAlis171 .NET)
(compiled Aug  2 2013,16:46:58)
Empirical absorption correction using spherical harmonics,
 implemented in SCALE3 ABSPACK scaling algorithm.
;
_exptl_crystal_colour 'clear dark colourless'
_exptl_crystal_density_diffrn 1.544
_exptl_crystal_density_method 'not measured'
_exptl_crystal_description block
_exptl_crystal_F_000 960
_exptl_crystal_size_max 0.3
_exptl_crystal_size_mid 0.05
_exptl_crystal_size_min 0.05
_refine_diff_density_max 0.490
_refine_diff_density_min -0.438
_refine_diff_density_rms 0.067
_refine_ls_extinction_method none
_refine_ls_goodness_of_fit_ref 1.051
_refine_ls_hydrogen_treatment mixed
_refine_ls_matrix_type full
_refine_ls_number_parameters 294
_refine_ls_number_reflns 3553
_refine_ls_number_restraints 0
_refine_ls_restrained_S_all 1.051
_refine_ls_R_factor_all 0.0607
_refine_ls_R_factor_gt 0.0473
_refine_ls_shift/su_max 0.001
_refine_ls_shift/su_mean 0.000
_refine_ls_structure_factor_coef Fsqd
_refine_ls_weighting_details 'calc w=1/[\s^2^(Fo^2^)+(0.0605P)^2^+0.6213P] where P=(Fo^2^+2Fc^2^)/3'
_refine_ls_weighting_scheme calc
_refine_ls_wR_factor_gt 0.1185
_refine_ls_wR_factor_ref 0.1302
_reflns_number_gt 2853
_reflns_number_total 3553
_reflns_threshold_expression >2sigma(I)
_cod_data_source_file c5ra27759k2.cif
_cod_data_source_block fx141125a
_cod_original_cell_volume 1985.40(13)
_cod_database_code 7224522
_reflns_odcompleteness_completeness 99.97
_reflns_odcompleteness_iscentric 1
_reflns_odcompleteness_theta 66.97
_olex2_refinement_description
;
1. Fixed Uiso
 At 1.2 times of:
  All C(H) groups, All N(H) groups, All N(H,H) groups
 At 1.5 times of:
  All C(H,H,H) groups
2.a Aromatic/amide H refined with riding coordinates:
 C9(H9), C10(H10), C12(H12), C13(H13), C16(H16), C2(H2), C3(H3), C4(H4), C5(H5A)
2.b Idealised Me refined as rotating group:
 C18(H18A,H18B,H18C), C19(H19A,H19B,H19C)
;
_olex2_submission_special_instructions 'No special instructions were received'

loop_
_space_group_symop_id
_space_group_symop_operation_xyz
1 'x, y, z'
2 '-x+1/2, y+1/2, -z+1/2'
3 '-x, -y, -z'
4 'x-1/2, -y-1/2, z-1/2'

loop_
_atom_site_label
_atom_site_type_symbol
_atom_site_fract_x
_atom_site_fract_y
_atom_site_fract_z
_atom_site_U_iso_or_equiv
_atom_site_adp_type
_atom_site_occupancy
_atom_site_calc_flag
_atom_site_refinement_flags_posn
S2 S 0.50176(9) 0.56061(4) 0.79808(5) 0.0321(2) Uani 1 d .
O4 O 0.4184(3) 0.63335(14) 0.77609(18) 0.0501(6) Uani 1 d .
O5 O 0.4375(3) 0.51285(14) 0.86257(16) 0.0432(6) Uani 1 d .
N2 N 1.2385(4) 0.60504(17) 0.9882(2) 0.0386(6) Uani 1 d .
H2A H 1.272(5) 0.590(2) 1.051(3) 0.046 Uiso 1 d R
H2B H 1.312(5) 0.589(2) 0.956(3) 0.046 Uiso 1 d R
N3 N 0.4781(3) 0.52231(13) 0.69399(16) 0.0293(5) Uani 1 d .
N4 N 0.6393(3) 0.40982(13) 0.74675(16) 0.0259(5) Uani 1 d .
N5 N 0.4634(3) 0.42392(13) 0.59078(16) 0.0256(5) Uani 1 d .
H5 H 0.384(4) 0.447(2) 0.553(2) 0.031 Uiso 1 d R
C8 C 1.0662(4) 0.59648(16) 0.9435(2) 0.0307(6) Uani 1 d .
C9 C 0.9437(4) 0.58877(19) 0.9960(2) 0.0380(7) Uani 1 d .
H9 H 0.9773 0.5907 1.0625 0.046 Uiso 1 calc R
C10 C 0.7731(4) 0.57836(19) 0.9506(2) 0.0367(7) Uani 1 d .
H10 H 0.6928 0.5734 0.9864 0.044 Uiso 1 calc R
C11 C 0.7216(4) 0.57531(15) 0.8510(2) 0.0284(6) Uani 1 d .
C12 C 0.8394(4) 0.58507(17) 0.7976(2) 0.0322(6) Uani 1 d .
H12 H 0.8041 0.5842 0.7311 0.039 Uiso 1 calc R
C13 C 1.0111(4) 0.59628(16) 0.8427(2) 0.0323(6) Uani 1 d .
H13 H 1.0899 0.6037 0.8063 0.039 Uiso 1 calc R
C14 C 0.5302(3) 0.45152(15) 0.68129(18) 0.0241(5) Uani 1 d .
C15 C 0.6820(4) 0.34125(15) 0.7200(2) 0.0274(6) Uani 1 d .
C16 C 0.6192(4) 0.31222(16) 0.6275(2) 0.0287(6) Uani 1 d .
H16 H 0.6547 0.2650 0.6109 0.034 Uiso 1 calc R
C17 C 0.5049(3) 0.35474(16) 0.56240(19) 0.0265(6) Uani 1 d .
C18 C 0.7989(4) 0.29388(17) 0.7933(2) 0.0362(7) Uani 1 d .
H18A H 0.8960 0.3236 0.8254 0.054 Uiso 1 calc GR
H18B H 0.8368 0.2511 0.7629 0.054 Uiso 1 calc GR
H18C H 0.7394 0.2763 0.8391 0.054 Uiso 1 calc GR
C19 C 0.4203(4) 0.33069(18) 0.4630(2) 0.0350(7) Uani 1 d .
H19A H 0.2996 0.3253 0.4565 0.053 Uiso 1 calc GR
H19B H 0.4670 0.2829 0.4497 0.053 Uiso 1 calc GR
H19C H 0.4398 0.3683 0.4188 0.053 Uiso 1 calc GR
S1 S 1.10322(9) 0.68287(4) 0.56077(5) 0.02928(19) Uani 1 d .
O1 O 1.2230(3) 0.74314(12) 0.56637(16) 0.0394(5) Uani 1 d .
O2 O 1.0049(3) 0.68126(14) 0.63046(14) 0.0398(5) Uani 1 d .
O3 O 1.2013(3) 0.49750(12) 0.46003(15) 0.0356(5) Uani 1 d .
N1 N 1.1994(3) 0.59910(14) 0.55834(17) 0.0315(5) Uani 1 d .
H1 H 1.284(5) 0.579(2) 0.602(3) 0.038 Uiso 1 d R
C1 C 0.9744(4) 0.67130(15) 0.44345(19) 0.0264(6) Uani 1 d .
C2 C 0.8575(4) 0.72230(16) 0.3918(2) 0.0308(6) Uani 1 d .
H2 H 0.8374 0.7690 0.4172 0.037 Uiso 1 calc R
C3 C 0.7705(4) 0.70038(18) 0.2993(2) 0.0358(7) Uani 1 d .
H3 H 0.6907 0.7331 0.2619 0.043 Uiso 1 calc R
C4 C 0.8016(4) 0.63057(19) 0.2627(2) 0.0365(7) Uani 1 d .
H4 H 0.7412 0.6171 0.2012 0.044 Uiso 1 calc R
C5 C 0.9205(4) 0.58034(17) 0.3155(2) 0.0319(6) Uani 1 d .
H5A H 0.9410 0.5336 0.2903 0.038 Uiso 1 calc R
C6 C 1.0083(4) 0.60192(16) 0.40734(19) 0.0265(6) Uani 1 d .
C7 C 1.1438(4) 0.55955(16) 0.4753(2) 0.0290(6) Uani 1 d .

loop_
_atom_site_aniso_label
_atom_site_aniso_U_11
_atom_site_aniso_U_22
_atom_site_aniso_U_33
_atom_site_aniso_U_23
_atom_site_aniso_U_13
_atom_site_aniso_U_12
S2 0.0297(4) 0.0292(4) 0.0350(4) -0.0095(3) 0.0034(3) 0.0030(3)
O4 0.0448(14) 0.0379(13) 0.0600(15) -0.0180(11) -0.0009(11) 0.0142(11)
O5 0.0391(12) 0.0548(14) 0.0371(11) -0.0128(10) 0.0121(10) -0.0110(11)
N2 0.0331(15) 0.0445(15) 0.0364(14) -0.0040(12) 0.0051(12) -0.0053(12)
N3 0.0333(13) 0.0228(11) 0.0280(11) -0.0016(9) 0.0006(10) 0.0035(10)
N4 0.0283(12) 0.0213(11) 0.0242(11) 0.0004(9) -0.0003(9) -0.0002(9)
N5 0.0261(12) 0.0248(11) 0.0225(11) -0.0012(9) -0.0003(9) 0.0009(9)
C8 0.0328(16) 0.0235(14) 0.0343(14) -0.0041(11) 0.0055(12) -0.0041(11)
C9 0.0413(18) 0.0422(18) 0.0271(14) -0.0076(13) 0.0024(13) -0.0075(14)
C10 0.0379(17) 0.0413(17) 0.0322(15) -0.0106(13) 0.0109(13) -0.0062(14)
C11 0.0285(15) 0.0221(13) 0.0323(14) -0.0062(11) 0.0031(12) -0.0007(11)
C12 0.0380(17) 0.0307(15) 0.0258(13) -0.0005(11) 0.0038(12) 0.0021(12)
C13 0.0362(16) 0.0307(15) 0.0314(14) 0.0008(12) 0.0111(12) -0.0014(12)
C14 0.0257(14) 0.0216(12) 0.0234(12) -0.0013(10) 0.0033(10) -0.0018(10)
C15 0.0262(14) 0.0229(13) 0.0310(13) 0.0026(11) 0.0031(11) -0.0011(11)
C16 0.0318(15) 0.0216(13) 0.0310(14) -0.0031(11) 0.0044(11) 0.0008(11)
C17 0.0249(14) 0.0269(14) 0.0265(13) -0.0037(11) 0.0038(11) -0.0032(11)
C18 0.0410(17) 0.0268(14) 0.0341(15) 0.0064(12) -0.0033(13) 0.0052(13)
C19 0.0327(16) 0.0398(17) 0.0286(14) -0.0108(13) 0.0003(12) 0.0004(13)
S1 0.0290(4) 0.0306(4) 0.0258(3) -0.0035(3) 0.0024(3) -0.0023(3)
O1 0.0387(12) 0.0349(11) 0.0427(12) -0.0092(10) 0.0065(10) -0.0091(9)
O2 0.0324(11) 0.0556(14) 0.0287(10) -0.0056(10) 0.0025(9) -0.0002(10)
O3 0.0373(12) 0.0278(11) 0.0362(11) -0.0006(9) -0.0013(9) 0.0060(9)
N1 0.0288(13) 0.0309(13) 0.0295(12) 0.0002(10) -0.0028(10) 0.0015(10)
C1 0.0266(14) 0.0266(14) 0.0247(12) 0.0006(11) 0.0041(11) -0.0026(11)
C2 0.0335(16) 0.0244(13) 0.0341(14) 0.0055(11) 0.0079(12) 0.0027(12)
C3 0.0325(16) 0.0387(17) 0.0328(15) 0.0149(13) 0.0016(12) 0.0019(13)
C4 0.0348(17) 0.0439(17) 0.0257(13) 0.0051(13) -0.0017(12) -0.0061(13)
C5 0.0344(16) 0.0306(15) 0.0283(14) -0.0043(12) 0.0034(12) -0.0046(12)
C6 0.0256(14) 0.0257(13) 0.0270(13) 0.0020(11) 0.0045(11) -0.0032(11)
C7 0.0281(15) 0.0252(14) 0.0320(14) 0.0017(11) 0.0043(12) -0.0028(11)

loop_
_atom_type_symbol
_atom_type_description
_atom_type_scat_dispersion_real
_atom_type_scat_dispersion_imag
_atom_type_scat_source
C C 0.0181 0.0091 'International Tables Vol C Tables 4.2.6.8 and 6.1.1.4'
H H 0.0000 0.0000 'International Tables Vol C Tables 4.2.6.8 and 6.1.1.4'
N N 0.0311 0.0180 'International Tables Vol C Tables 4.2.6.8 and 6.1.1.4'
O O 0.0492 0.0322 'International Tables Vol C Tables 4.2.6.8 and 6.1.1.4'
S S 0.3331 0.5567 'International Tables Vol C Tables 4.2.6.8 and 6.1.1.4'

loop_
_geom_angle_atom_site_label_1
_geom_angle_atom_site_label_2
_geom_angle_atom_site_label_3
_geom_angle
O4 S2 N3 103.04(14)
O4 S2 C11 109.13(14)
O5 S2 O4 115.80(16)
O5 S2 N3 112.27(13)
O5 S2 C11 106.89(14)
N3 S2 C11 109.62(13)
C14 N3 S2 123.1(2)
C15 N4 C14 117.6(2)
C17 N5 C14 122.6(2)
N2 C8 C9 121.5(3)
N2 C8 C13 120.1(3)
C9 C8 C13 118.4(3)
C10 C9 C8 120.9(3)
C9 C10 C11 120.0(3)
C10 C11 S2 117.4(2)
C12 C11 S2 122.4(2)
C12 C11 C10 120.1(3)
C11 C12 C13 120.2(3)
C12 C13 C8 120.3(3)
N3 C14 N5 113.4(2)
N4 C14 N3 125.9(2)
N4 C14 N5 120.7(2)
N4 C15 C16 123.1(3)
N4 C15 C18 117.7(3)
C16 C15 C18 119.2(3)
C17 C16 C15 118.5(3)
N5 C17 C16 117.5(2)
N5 C17 C19 117.3(3)
C16 C17 C19 125.2(3)
O1 S1 O2 117.64(14)
O1 S1 N1 110.25(13)
O1 S1 C1 111.69(13)
O2 S1 N1 109.88(14)
O2 S1 C1 112.05(13)
N1 S1 C1 92.49(13)
C7 N1 S1 114.7(2)
C2 C1 S1 127.2(2)
C2 C1 C6 123.0(3)
C6 C1 S1 109.8(2)
C1 C2 C3 116.7(3)
C4 C3 C2 120.9(3)
C3 C4 C5 121.5(3)
C4 C5 C6 117.9(3)
C1 C6 C5 119.9(3)
C1 C6 C7 112.3(2)
C5 C6 C7 127.7(3)
O3 C7 N1 123.9(3)
O3 C7 C6 125.5(3)
N1 C7 C6 110.7(2)

loop_
_geom_bond_atom_site_label_1
_geom_bond_atom_site_label_2
_geom_bond_distance
S2 O4 1.444(2)
S2 O5 1.443(3)
S2 N3 1.614(2)
S2 C11 1.767(3)
N2 C8 1.387(4)
N3 C14 1.342(4)
N4 C14 1.338(3)
N4 C15 1.338(4)
N5 C14 1.371(3)
N5 C17 1.353(4)
C8 C9 1.395(4)
C8 C13 1.410(4)
C9 C10 1.381(5)
C10 C11 1.393(4)
C11 C12 1.377(4)
C12 C13 1.390(4)
C15 C16 1.400(4)
C15 C18 1.485(4)
C16 C17 1.364(4)
C17 C19 1.487(4)
S1 O1 1.424(2)
S1 O2 1.429(2)
S1 N1 1.671(3)
S1 C1 1.763(3)
O3 C7 1.229(4)
N1 C7 1.361(4)
C1 C2 1.379(4)
C1 C6 1.382(4)
C2 C3 1.397(4)
C3 C4 1.385(5)
C4 C5 1.385(4)
C5 C6 1.390(4)
C6 C7 1.476(4)

loop_
_geom_hbond_atom_site_label_D
_geom_hbond_atom_site_label_H
_geom_hbond_atom_site_label_A
_geom_hbond_distance_DH
_geom_hbond_distance_HA
_geom_hbond_distance_DA
_geom_hbond_angle_DHA
_geom_hbond_site_symmetry_A
N2 H2B O5 0.88(4) 2.31(4) 3.156(4) 160(4) 1_655
N5 H5 O3 0.83(4) 1.95(4) 2.778(3) 177(3) 1_455
C10 H10 O5 0.93 2.59 2.926(4) 101.5 .
C12 H12 N3 0.93 2.77 3.128(4) 103.8 .
N1 H1 N3 0.89(4) 2.04(4) 2.919(3) 174(3) 1_655

loop_
_geom_torsion_atom_site_label_1
_geom_torsion_atom_site_label_2
_geom_torsion_atom_site_label_3
_geom_torsion_atom_site_label_4
_geom_torsion
S2 N3 C14 N4 -16.0(4)
S2 N3 C14 N5 165.6(2)
S2 C11 C12 C13 -179.8(2)
O4 S2 N3 C14 -176.6(2)
O4 S2 C11 C10 93.0(3)
O4 S2 C11 C12 -85.7(3)
O5 S2 N3 C14 -51.3(3)
O5 S2 C11 C10 -32.9(3)
O5 S2 C11 C12 148.4(2)
N2 C8 C9 C10 -178.3(3)
N2 C8 C13 C12 177.8(3)
N3 S2 C11 C10 -154.8(2)
N3 S2 C11 C12 26.5(3)
N4 C15 C16 C17 -2.2(4)
C8 C9 C10 C11 0.1(5)
C9 C8 C13 C12 -2.9(4)
C9 C10 C11 S2 179.2(3)
C9 C10 C11 C12 -2.1(5)
C10 C11 C12 C13 1.5(4)
C11 S2 N3 C14 67.4(3)
C11 C12 C13 C8 1.1(4)
C13 C8 C9 C10 2.4(5)
C14 N4 C15 C16 0.6(4)
C14 N4 C15 C18 -178.2(3)
C14 N5 C17 C16 -0.6(4)
C14 N5 C17 C19 178.5(3)
C15 N4 C14 N3 -177.4(3)
C15 N4 C14 N5 0.9(4)
C15 C16 C17 N5 2.1(4)
C15 C16 C17 C19 -177.0(3)
C17 N5 C14 N3 177.5(2)
C17 N5 C14 N4 -1.0(4)
C18 C15 C16 C17 176.6(3)
S1 N1 C7 O3 178.9(2)
S1 N1 C7 C6 -0.4(3)
S1 C1 C2 C3 179.7(2)
S1 C1 C6 C5 179.7(2)
S1 C1 C6 C7 -1.7(3)
O1 S1 N1 C7 -114.7(2)
O1 S1 C1 C2 -64.9(3)
O1 S1 C1 C6 114.2(2)
O2 S1 N1 C7 114.1(2)
O2 S1 C1 C2 69.5(3)
O2 S1 C1 C6 -111.4(2)
N1 S1 C1 C2 -177.9(3)
N1 S1 C1 C6 1.2(2)
C1 S1 N1 C7 -0.5(2)
C1 C2 C3 C4 0.2(4)
C1 C6 C7 O3 -177.9(3)
C1 C6 C7 N1 1.4(3)
C2 C1 C6 C5 -1.1(4)
C2 C1 C6 C7 177.5(3)
C2 C3 C4 C5 -0.7(5)
C3 C4 C5 C6 0.2(5)
C4 C5 C6 C1 0.6(4)
C4 C5 C6 C7 -177.8(3)
C5 C6 C7 O3 0.6(5)
C5 C6 C7 N1 179.9(3)
C6 C1 C2 C3 0.7(4)
